data_4322386
loop_
_publ_author_name
'Christine A. Goddard'
'R. H. Holm'

_publ_section_title
;
 Synthesis and Reactivity Aspects of the Bis(dithiolene) Chalcogenide
 Series [WIVQ(S2C2R2)2]2- (Q = O, S, Se)
;
_journal_name_full 'Inorganic Chemistry'
_journal_page_first 5389
_journal_page_last 5398
_journal_paper_doi 10.1021/ic9903329
_journal_volume 38
_journal_year 1999
_chemical_formula_sum 'C56 H53.5 N1.5 S6 W'
_chemical_formula_weight 1123.71
_chemical_name_systematic
;
 ?
;
_space_group_IT_number 14
_symmetry_cell_setting monoclinic
_symmetry_space_group_name_Hall '-P 2ybc'
_symmetry_space_group_name_H-M 'P 1 21/c 1'
_atom_sites_solution_hydrogens geom
_atom_sites_solution_primary direct
_atom_sites_solution_secondary difmap
_audit_creation_method SHELXL-97
_cell_angle_alpha 90.00
_cell_angle_beta 91.964(10)
_cell_angle_gamma 90.00
_cell_formula_units_Z 8
_cell_length_a 19.580(4)
_cell_length_b 23.655(6)
_cell_length_c 21.797(6)
_cell_measurement_temperature 213(2)
_cell_volume 10090(4)
_computing_cell_refinement 'Bruker SMART'
_computing_data_collection 'Bruker SMART'
_computing_data_reduction 'Bruker SHELXTL'
_computing_molecular_graphics 'Bruker SHELXTL'
_computing_publication_material 'Bruker SHELXTL'
_computing_structure_refinement 'SHELXL-97 (Sheldrick, 1997)'
_computing_structure_solution 'SHELXS-97 (Sheldrick, 1990)'
_diffrn_ambient_temperature 213(2)
_diffrn_measured_fraction_theta_full 1.000
_diffrn_measured_fraction_theta_max 1.000
_diffrn_measurement_device_type 'CCD area detector'
_diffrn_measurement_method 'phi and omega scans'
_diffrn_radiation_monochromator graphite
_diffrn_radiation_source 'fine-focus sealed tube'
_diffrn_radiation_type MoK\a
_diffrn_radiation_wavelength 0.71073
_diffrn_reflns_av_R_equivalents 0.0418
_diffrn_reflns_av_sigmaI/netI 0.0447
_diffrn_reflns_limit_h_max 23
_diffrn_reflns_limit_h_min -19
_diffrn_reflns_limit_k_max 20
_diffrn_reflns_limit_k_min -28
_diffrn_reflns_limit_l_max 25
_diffrn_reflns_limit_l_min -21
_diffrn_reflns_number 59690
_diffrn_reflns_theta_full 25.00
_diffrn_reflns_theta_max 25.00
_diffrn_reflns_theta_min 1.04
_exptl_absorpt_coefficient_mu 2.577
_exptl_absorpt_correction_type none
_exptl_crystal_colour black
_exptl_crystal_density_diffrn 1.480
_exptl_crystal_density_method 'not measured'
_exptl_crystal_F_000 4560
_refine_diff_density_max 1.098
_refine_diff_density_min -0.608
_refine_diff_density_rms 0.078
_refine_ls_extinction_method none
_refine_ls_goodness_of_fit_ref 1.012
_refine_ls_hydrogen_treatment mixed
_refine_ls_matrix_type full
_refine_ls_number_parameters 1162
_refine_ls_number_reflns 17764
_refine_ls_number_restraints 0
_refine_ls_restrained_S_all 1.012
_refine_ls_R_factor_all 0.0534
_refine_ls_R_factor_gt 0.0289
_refine_ls_shift/su_max 0.003
_refine_ls_shift/su_mean 0.000
_refine_ls_structure_factor_coef Fsqd
_refine_ls_weighting_details 'calc w=1/[\s^2^(Fo^2^)+(0.0349P)^2^+0.2306P] where P=(Fo^2^+2Fc^2^)/3'
_refine_ls_weighting_scheme calc
_refine_ls_wR_factor_gt 0.0628
_refine_ls_wR_factor_ref 0.0722
_reflns_number_gt 13215
_reflns_number_total 17764
_reflns_threshold_expression >2sigma(I)
_cod_data_source_file ic9903329_8.cif
_cod_data_source_block cag27b
_cod_original_formula_sum 'C56 H53.50 N1.50 S6 W'
_cod_database_code 4322386

loop_
_symmetry_equiv_pos_as_xyz
'x, y, z'
'-x, y+1/2, -z+1/2'
'-x, -y, -z'
'x, -y-1/2, z-1/2'

loop_
_atom_site_label
_atom_site_type_symbol
_atom_site_fract_x
_atom_site_fract_y
_atom_site_fract_z
_atom_site_U_iso_or_equiv
_atom_site_adp_type
_atom_site_occupancy
_atom_site_symmetry_multiplicity
_atom_site_calc_flag
_atom_site_refinement_flags
_atom_site_disorder_assembly
_atom_site_disorder_group
W1 W -0.743276(8) -0.119369(7) 0.983881(7) 0.03444(5) Uani 1 1 d . . .
W2 W -0.767364(8) 0.368765(6) 1.002761(8) 0.03366(5) Uani 1 1 d . . .
S1 S -0.75241(6) -0.07278(5) 1.08011(5) 0.0472(3) Uani 1 1 d . . .
S2 S -0.72043(6) -0.19628(4) 1.05085(5) 0.0421(3) Uani 1 1 d . . .
S3 S -0.83751(5) -0.05899(4) 0.96067(5) 0.0453(3) Uani 1 1 d . . .
S4 S -0.81505(5) -0.18314(4) 0.92896(5) 0.0450(3) Uani 1 1 d . . .
S5 S -0.65928(6) -0.16488(4) 0.92525(5) 0.0424(3) Uani 1 1 d . . .
S6 S -0.67801(5) -0.04018(4) 0.95535(5) 0.0430(3) Uani 1 1 d . . .
S7 S -0.70073(6) 0.43161(4) 0.94510(6) 0.0476(3) Uani 1 1 d . . .
S8 S -0.67116(5) 0.31078(4) 0.98827(5) 0.0382(2) Uani 1 1 d . . .
S9 S -0.86002(6) 0.41751(4) 0.95295(5) 0.0448(3) Uani 1 1 d . . .
S10 S -0.82902(5) 0.29101(4) 0.96093(5) 0.0404(3) Uani 1 1 d . . .
S11 S -0.77190(6) 0.31311(4) 1.09359(5) 0.0442(3) Uani 1 1 d . . .
S12 S -0.76775(6) 0.44207(4) 1.07708(5) 0.0403(2) Uani 1 1 d . . .
C1 C -0.7557(2) -0.12350(16) 1.13848(18) 0.0377(9) Uani 1 1 d . . .
C2 C -0.7812(2) -0.10335(17) 1.19757(19) 0.0406(10) Uani 1 1 d . . .
C3 C -0.7632(2) -0.05134(19) 1.2228(2) 0.0538(12) Uani 1 1 d . . .
H3A H -0.7307 -0.0289 1.2034 0.065 Uiso 1 1 calc R . .
C4 C -0.7920(3) -0.0318(2) 1.2758(2) 0.0609(14) Uani 1 1 d . . .
H4A H -0.7786 0.0034 1.2923 0.073 Uiso 1 1 calc R . .
C5 C -0.8396(3) -0.0635(2) 1.3042(2) 0.0616(14) Uani 1 1 d . . .
H5A H -0.8599 -0.0498 1.3397 0.074 Uiso 1 1 calc R . .
C6 C -0.8581(2) -0.1158(2) 1.2807(2) 0.0546(12) Uani 1 1 d . . .
H6A H -0.8905 -0.1380 1.3006 0.066 Uiso 1 1 calc R . .
C7 C -0.8287(2) -0.13525(18) 1.22798(19) 0.0448(11) Uani 1 1 d . . .
H7A H -0.8413 -0.1710 1.2124 0.054 Uiso 1 1 calc R . .
C8 C -0.7383(2) -0.17754(17) 1.12592(18) 0.0378(9) Uani 1 1 d . . .
C9 C -0.7256(2) -0.22238(17) 1.17159(17) 0.0380(10) Uani 1 1 d . . .
C10 C -0.7574(2) -0.27473(18) 1.1666(2) 0.0486(11) Uani 1 1 d . . .
H10A H -0.7905 -0.2812 1.1351 0.058 Uiso 1 1 calc R . .
C11 C -0.7405(2) -0.3176(2) 1.2080(2) 0.0571(13) Uani 1 1 d . . .
H11A H -0.7628 -0.3527 1.2047 0.069 Uiso 1 1 calc R . .
C12 C -0.6915(3) -0.3090(2) 1.2539(2) 0.0577(13) Uani 1 1 d . . .
H12A H -0.6797 -0.3384 1.2813 0.069 Uiso 1 1 calc R . .
C13 C -0.6601(2) -0.2577(2) 1.2594(2) 0.0551(12) Uani 1 1 d . . .
H13A H -0.6268 -0.2517 1.2908 0.066 Uiso 1 1 calc R . .
C14 C -0.6772(2) -0.21413(19) 1.21895(19) 0.0468(11) Uani 1 1 d . . .
H14A H -0.6558 -0.1787 1.2236 0.056 Uiso 1 1 calc R . .
C15 C -0.88116(19) -0.14621(17) 0.89232(18) 0.0376(9) Uani 1 1 d . . .
C16 C -0.9265(2) -0.18134(17) 0.85124(19) 0.0405(10) Uani 1 1 d . . .
C17 C -0.9935(3) -0.1886(3) 0.8645(3) 0.091(2) Uani 1 1 d . . .
H17A H -1.0107 -0.1710 0.8994 0.109 Uiso 1 1 calc R . .
C18 C -1.0367(3) -0.2215(3) 0.8273(3) 0.104(2) Uani 1 1 d . . .
H18A H -1.0826 -0.2263 0.8372 0.125 Uiso 1 1 calc R . .
C19 C -1.0122(3) -0.2466(2) 0.7766(3) 0.0676(15) Uani 1 1 d . . .
H19A H -1.0411 -0.2691 0.7513 0.081 Uiso 1 1 calc R . .
C20 C -0.9463(3) -0.2392(2) 0.7626(2) 0.0597(13) Uani 1 1 d . . .
H20A H -0.9296 -0.2559 0.7270 0.072 Uiso 1 1 calc R . .
C21 C -0.9031(2) -0.20729(19) 0.8003(2) 0.0526(12) Uani 1 1 d . . .
H21A H -0.8570 -0.2034 0.7905 0.063 Uiso 1 1 calc R . .
C22 C -0.89119(19) -0.09077(17) 0.90562(18) 0.0368(9) Uani 1 1 d . . .
C23 C -0.9447(2) -0.05331(17) 0.87818(18) 0.0389(10) Uani 1 1 d . . .
C24 C -0.9567(2) -0.05032(19) 0.8158(2) 0.0541(12) Uani 1 1 d . . .
H24A H -0.9326 -0.0744 0.7899 0.065 Uiso 1 1 calc R . .
C25 C -1.0039(3) -0.0122(2) 0.7903(2) 0.0693(15) Uani 1 1 d . . .
H25A H -1.0109 -0.0102 0.7475 0.083 Uiso 1 1 calc R . .
C26 C -1.0401(3) 0.0224(2) 0.8277(3) 0.0738(17) Uani 1 1 d . . .
H26A H -1.0728 0.0476 0.8107 0.089 Uiso 1 1 calc R . .
C27 C -1.0285(2) 0.0201(2) 0.8898(3) 0.0692(15) Uani 1 1 d . . .
H27A H -1.0533 0.0438 0.9155 0.083 Uiso 1 1 calc R . .
C28 C -0.9805(2) -0.01676(19) 0.9150(2) 0.0532(12) Uani 1 1 d . . .
H28A H -0.9720 -0.0171 0.9577 0.064 Uiso 1 1 calc R . .
C29 C -0.5952(2) -0.11753(16) 0.90753(18) 0.0363(9) Uani 1 1 d . . .
C30 C -0.5379(2) -0.14203(16) 0.87398(18) 0.0376(9) Uani 1 1 d . . .
C31 C -0.5127(2) -0.11755(18) 0.82159(19) 0.0462(11) Uani 1 1 d . . .
H31A H -0.5325 -0.0838 0.8068 0.055 Uiso 1 1 calc R . .
C32 C -0.4600(2) -0.1410(2) 0.7908(2) 0.0548(12) Uani 1 1 d . . .
H32A H -0.4438 -0.1230 0.7557 0.066 Uiso 1 1 calc R . .
C33 C -0.4306(2) -0.1910(2) 0.8111(2) 0.0549(12) Uani 1 1 d . . .
H33A H -0.3943 -0.2070 0.7901 0.066 Uiso 1 1 calc R . .
C34 C -0.4546(3) -0.2167(2) 0.8619(2) 0.0614(13) Uani 1 1 d . . .
H34A H -0.4348 -0.2508 0.8760 0.074 Uiso 1 1 calc R . .
C35 C -0.5082(2) -0.1929(2) 0.8932(2) 0.0571(13) Uani 1 1 d . . .
H35A H -0.5247 -0.2113 0.9278 0.068 Uiso 1 1 calc R . .
C36 C -0.6036(2) -0.06130(17) 0.92116(18) 0.0388(10) Uani 1 1 d . . .
C37 C -0.5539(2) -0.01656(17) 0.90818(19) 0.0435(10) Uani 1 1 d . . .
C38 C -0.5748(3) 0.0326(2) 0.8780(3) 0.0676(15) Uani 1 1 d . . .
H38A H -0.6209 0.0375 0.8658 0.081 Uiso 1 1 calc R . .
C39 C -0.5272(4) 0.0746(2) 0.8658(3) 0.097(2) Uani 1 1 d . . .
H39A H -0.5413 0.1077 0.8452 0.117 Uiso 1 1 calc R . .
C40 C -0.4597(3) 0.0679(3) 0.8838(3) 0.090(2) Uani 1 1 d . . .
H40A H -0.4277 0.0963 0.8756 0.108 Uiso 1 1 calc R . .
C41 C -0.4395(3) 0.0203(3) 0.9136(2) 0.0726(16) Uani 1 1 d . . .
H41A H -0.3933 0.0158 0.9258 0.087 Uiso 1 1 calc R . .
C42 C -0.4856(2) -0.0220(2) 0.9262(2) 0.0548(12) Uani 1 1 d . . .
H42A H -0.4706 -0.0547 0.9472 0.066 Uiso 1 1 calc R . .
C43 C -0.63245(19) 0.39580(16) 0.91547(17) 0.0344(9) Uani 1 1 d . . .
C44 C -0.5910(2) 0.42884(16) 0.87199(18) 0.0382(10) Uani 1 1 d . . .
C45 C -0.6224(2) 0.46326(18) 0.8285(2) 0.0517(12) Uani 1 1 d . . .
H45A H -0.6704 0.4652 0.8264 0.062 Uiso 1 1 calc R . .
C46 C -0.5855(3) 0.4948(2) 0.7882(2) 0.0606(13) Uani 1 1 d . . .
H46A H -0.6085 0.5169 0.7582 0.073 Uiso 1 1 calc R . .
C47 C -0.5169(3) 0.49426(19) 0.7917(2) 0.0580(13) Uani 1 1 d . . .
H47A H -0.4918 0.5162 0.7645 0.070 Uiso 1 1 calc R . .
C48 C -0.4838(2) 0.4615(2) 0.8350(2) 0.0596(13) Uani 1 1 d . . .
H48A H -0.4358 0.4608 0.8374 0.071 Uiso 1 1 calc R . .
C49 C -0.5205(2) 0.42941(19) 0.8754(2) 0.0489(11) Uani 1 1 d . . .
H49A H -0.4971 0.4077 0.9055 0.059 Uiso 1 1 calc R . .
C50 C -0.61866(19) 0.34201(16) 0.93472(17) 0.0352(9) Uani 1 1 d . . .
C51 C -0.56052(19) 0.30583(16) 0.91666(18) 0.0366(9) Uani 1 1 d . . .
C52 C -0.5487(2) 0.29601(18) 0.8556(2) 0.0473(11) Uani 1 1 d . . .
H52A H -0.5775 0.3123 0.8251 0.057 Uiso 1 1 calc R . .
C53 C -0.4945(2) 0.2623(2) 0.8390(2) 0.0583(13) Uani 1 1 d . . .
H53A H -0.4862 0.2563 0.7973 0.070 Uiso 1 1 calc R . .
C54 C -0.4529(2) 0.2375(2) 0.8833(2) 0.0578(13) Uani 1 1 d . . .
H54A H -0.4168 0.2141 0.8718 0.069 Uiso 1 1 calc R . .
C55 C -0.4642(2) 0.2469(2) 0.9441(2) 0.0565(13) Uani 1 1 d . . .
H55A H -0.4352 0.2305 0.9744 0.068 Uiso 1 1 calc R . .
C56 C -0.5180(2) 0.28052(19) 0.9609(2) 0.0496(11) Uani 1 1 d . . .
H56A H -0.5259 0.2863 1.0027 0.060 Uiso 1 1 calc R . .
C57 C -0.9244(2) 0.36898(16) 0.93401(18) 0.0379(9) Uani 1 1 d . . .
C58 C -0.9898(2) 0.39382(16) 0.91034(19) 0.0396(10) Uani 1 1 d . . .
C59 C -1.0187(2) 0.43943(18) 0.9394(2) 0.0537(12) Uani 1 1 d . . .
H59A H -0.9966 0.4548 0.9746 0.064 Uiso 1 1 calc R . .
C60 C -1.0794(2) 0.4629(2) 0.9178(2) 0.0600(13) Uani 1 1 d . . .
H60A H -1.0981 0.4939 0.9383 0.072 Uiso 1 1 calc R . .
C61 C -1.1125(2) 0.4412(2) 0.8668(2) 0.0605(13) Uani 1 1 d . . .
H61A H -1.1539 0.4573 0.8521 0.073 Uiso 1 1 calc R . .
C62 C -1.0850(2) 0.3961(2) 0.8372(2) 0.0546(12) Uani 1 1 d . . .
H62A H -1.1077 0.3810 0.8022 0.065 Uiso 1 1 calc R . .
C63 C -1.0237(2) 0.37242(18) 0.8584(2) 0.0473(11) Uani 1 1 d . . .
H63A H -1.0050 0.3417 0.8374 0.057 Uiso 1 1 calc R . .
C64 C -0.91147(19) 0.31262(16) 0.93852(18) 0.0372(9) Uani 1 1 d . . .
C65 C -0.9613(2) 0.26657(16) 0.92704(19) 0.0389(10) Uani 1 1 d . . .
C66 C -0.9478(2) 0.22240(17) 0.8884(2) 0.0473(11) Uani 1 1 d . . .
H66A H -0.9061 0.2215 0.8683 0.057 Uiso 1 1 calc R . .
C67 C -0.9945(3) 0.1791(2) 0.8783(2) 0.0618(14) Uani 1 1 d . . .
H67A H -0.9843 0.1493 0.8517 0.074 Uiso 1 1 calc R . .
C68 C -1.0553(3) 0.1798(2) 0.9070(3) 0.0651(15) Uani 1 1 d . . .
H68A H -1.0870 0.1505 0.9002 0.078 Uiso 1 1 calc R . .
C69 C -1.0702(2) 0.2238(2) 0.9460(2) 0.0648(14) Uani 1 1 d . . .
H69A H -1.1124 0.2247 0.9654 0.078 Uiso 1 1 calc R . .
C70 C -1.0233(2) 0.26628(19) 0.9565(2) 0.0519(12) Uani 1 1 d . . .
H70A H -1.0332 0.2956 0.9840 0.062 Uiso 1 1 calc R . .
C71 C -0.7541(2) 0.35604(17) 1.15707(18) 0.0387(10) Uani 1 1 d . . .
C72 C -0.7407(2) 0.32687(17) 1.21635(19) 0.0424(10) Uani 1 1 d . . .
C73 C -0.7873(3) 0.2891(2) 1.2392(2) 0.0579(13) Uani 1 1 d . . .
H73A H -0.8287 0.2826 1.2172 0.069 Uiso 1 1 calc R . .
C74 C -0.7742(3) 0.2606(2) 1.2937(2) 0.0721(16) Uani 1 1 d . . .
H74A H -0.8068 0.2355 1.3089 0.087 Uiso 1 1 calc R . .
C75 C -0.7137(3) 0.2691(2) 1.3255(2) 0.0770(17) Uani 1 1 d . . .
H75A H -0.7044 0.2495 1.3624 0.092 Uiso 1 1 calc R . .
C76 C -0.6665(3) 0.3063(2) 1.3037(2) 0.0733(16) Uani 1 1 d . . .
H76A H -0.6248 0.3120 1.3255 0.088 Uiso 1 1 calc R . .
C77 C -0.6805(2) 0.3354(2) 1.2497(2) 0.0564(12) Uani 1 1 d . . .
H77A H -0.6484 0.3614 1.2355 0.068 Uiso 1 1 calc R . .
C78 C -0.75371(19) 0.41299(17) 1.14997(18) 0.0358(9) Uani 1 1 d . . .
C79 C -0.7463(2) 0.45455(17) 1.20068(18) 0.0384(10) Uani 1 1 d . . .
C80 C -0.7904(2) 0.4555(2) 1.2492(2) 0.0542(12) Uani 1 1 d . . .
H80A H -0.8249 0.4280 1.2513 0.065 Uiso 1 1 calc R . .
C81 C -0.7843(3) 0.4963(2) 1.2945(2) 0.0636(14) Uani 1 1 d . . .
H81A H -0.8148 0.4966 1.3268 0.076 Uiso 1 1 calc R . .
C82 C -0.7339(3) 0.5361(2) 1.2921(2) 0.0653(15) Uani 1 1 d . . .
H82A H -0.7295 0.5638 1.3229 0.078 Uiso 1 1 calc R . .
C83 C -0.6903(3) 0.5357(2) 1.2453(2) 0.0641(14) Uani 1 1 d . . .
H83A H -0.6557 0.5632 1.2440 0.077 Uiso 1 1 calc R . .
C84 C -0.6960(2) 0.49543(19) 1.1993(2) 0.0508(12) Uani 1 1 d . . .
H84A H -0.6655 0.4959 1.1669 0.061 Uiso 1 1 calc R . .
N1 N 0.29982(18) 0.87030(14) 0.46558(16) 0.0448(9) Uani 1 1 d . . .
C85 C 0.3376(2) 0.91557(17) 0.4288(2) 0.0528(12) Uani 1 1 d . . .
H85A H 0.3128 0.9211 0.3895 0.063 Uiso 1 1 calc R . .
H85B H 0.3359 0.9514 0.4514 0.063 Uiso 1 1 calc R . .
C86 C 0.4108(2) 0.90289(18) 0.4162(2) 0.0514(12) Uani 1 1 d . . .
C87 C 0.4631(3) 0.9254(2) 0.4529(2) 0.0638(14) Uani 1 1 d . . .
H87A H 0.4522 0.9476 0.4870 0.077 Uiso 1 1 calc R . .
C88 C 0.5311(3) 0.9159(3) 0.4405(3) 0.0783(18) Uani 1 1 d . . .
H88A H 0.5659 0.9311 0.4664 0.094 Uiso 1 1 calc R . .
C89 C 0.5472(3) 0.8847(3) 0.3911(3) 0.0802(18) Uani 1 1 d . . .
H89A H 0.5933 0.8779 0.3829 0.096 Uiso 1 1 calc R . .
C90 C 0.4969(3) 0.8630(2) 0.3530(3) 0.0823(18) Uani 1 1 d . . .
H90A H 0.5085 0.8418 0.3184 0.099 Uiso 1 1 calc R . .
C91 C 0.4286(3) 0.8723(2) 0.3652(2) 0.0655(14) Uani 1 1 d . . .
H91A H 0.3942 0.8576 0.3385 0.079 Uiso 1 1 calc R . .
C92 C 0.3370(2) 0.8591(2) 0.5262(2) 0.0546(12) Uani 1 1 d . . .
H92A H 0.3848 0.8503 0.5182 0.065 Uiso 1 1 calc R . .
H92B H 0.3170 0.8255 0.5448 0.065 Uiso 1 1 calc R . .
C93 C 0.3355(3) 0.9073(2) 0.5726(2) 0.0789(17) Uani 1 1 d . . .
H93A H 0.3601 0.8961 0.6100 0.118 Uiso 1 1 calc R . .
H93B H 0.2885 0.9160 0.5817 0.118 Uiso 1 1 calc R . .
H93C H 0.3570 0.9405 0.5556 0.118 Uiso 1 1 calc R . .
C94 C 0.2281(2) 0.8925(2) 0.4744(2) 0.0618(14) Uani 1 1 d . . .
H94A H 0.2312 0.9288 0.4961 0.074 Uiso 1 1 calc R . .
H94B H 0.2062 0.8994 0.4341 0.074 Uiso 1 1 calc R . .
C95 C 0.1836(3) 0.8529(2) 0.5100(3) 0.0730(16) Uani 1 1 d . . .
H95A H 0.1388 0.8697 0.5142 0.110 Uiso 1 1 calc R . .
H95B H 0.2044 0.8463 0.5504 0.110 Uiso 1 1 calc R . .
H95C H 0.1790 0.8172 0.4883 0.110 Uiso 1 1 calc R . .
C96 C 0.2970(2) 0.81427(17) 0.4317(2) 0.0504(11) Uani 1 1 d . . .
H96A H 0.3438 0.8029 0.4229 0.060 Uiso 1 1 calc R . .
H96B H 0.2783 0.7856 0.4589 0.060 Uiso 1 1 calc R . .
C97 C 0.2555(3) 0.8144(2) 0.3729(2) 0.0649(14) Uani 1 1 d . . .
H97A H 0.2569 0.7772 0.3544 0.097 Uiso 1 1 calc R . .
H97B H 0.2740 0.8420 0.3451 0.097 Uiso 1 1 calc R . .
H97C H 0.2086 0.8242 0.3812 0.097 Uiso 1 1 calc R . .
N2 N -0.7818(2) 0.11861(16) 1.0309(3) 0.0750(14) Uani 1 1 d . . .
C98 C -0.7775(3) 0.0736(2) 1.0796(4) 0.104(2) Uani 1 1 d . . .
H98A H -0.7327 0.0554 1.0778 0.125 Uiso 1 1 calc R . .
H98B H -0.8122 0.0449 1.0695 0.125 Uiso 1 1 calc R . .
C99 C -0.7873(4) 0.0930(3) 1.1455(4) 0.098(2) Uani 1 1 d . . .
C100 C -0.8509(4) 0.0940(3) 1.1719(4) 0.109(3) Uani 1 1 d . . .
H10B H -0.8898 0.0845 1.1476 0.131 Uiso 1 1 calc R . .
C101 C -0.8588(4) 0.1089(3) 1.2340(4) 0.121(3) Uani 1 1 d . . .
H10C H -0.9022 0.1099 1.2511 0.145 Uiso 1 1 calc R . .
C102 C -0.8011(5) 0.1217(3) 1.2683(4) 0.115(3) Uani 1 1 d . . .
H10D H -0.8052 0.1297 1.3102 0.138 Uiso 1 1 calc R . .
C103 C -0.7382(5) 0.1232(3) 1.2442(5) 0.131(4) Uani 1 1 d . . .
H10E H -0.6999 0.1343 1.2685 0.157 Uiso 1 1 calc R . .
C104 C -0.7308(4) 0.1081(3) 1.1826(5) 0.127(4) Uani 1 1 d . . .
H10F H -0.6871 0.1082 1.1661 0.152 Uiso 1 1 calc R . .
C105 C -0.7287(3) 0.1627(2) 1.0405(3) 0.098(2) Uani 1 1 d . . .
H10G H -0.7321 0.1780 1.0820 0.118 Uiso 1 1 calc R . .
H10H H -0.7382 0.1937 1.0115 0.118 Uiso 1 1 calc R . .
C106 C -0.6559(4) 0.1422(4) 1.0323(5) 0.174(5) Uani 1 1 d . . .
H10I H -0.6243 0.1734 1.0388 0.260 Uiso 1 1 calc R . .
H10J H -0.6516 0.1276 0.9910 0.260 Uiso 1 1 calc R . .
H10K H -0.6453 0.1125 1.0618 0.260 Uiso 1 1 calc R . .
C107 C -0.7728(3) 0.0883(3) 0.9688(4) 0.103(2) Uani 1 1 d . . .
H10L H -0.7283 0.0694 0.9700 0.124 Uiso 1 1 calc R . .
H10M H -0.8080 0.0590 0.9643 0.124 Uiso 1 1 calc R . .
C108 C -0.7771(5) 0.1251(3) 0.9145(4) 0.133(3) Uani 1 1 d . . .
H10N H -0.7706 0.1027 0.8779 0.199 Uiso 1 1 calc R . .
H10O H -0.7418 0.1539 0.9179 0.199 Uiso 1 1 calc R . .
H10P H -0.8216 0.1431 0.9119 0.199 Uiso 1 1 calc R . .
C109 C -0.8505(3) 0.1480(2) 1.0298(3) 0.0830(18) Uani 1 1 d . . .
H10Q H -0.8484 0.1804 1.0019 0.100 Uiso 1 1 calc R . .
H10R H -0.8582 0.1628 1.0709 0.100 Uiso 1 1 calc R . .
C110 C -0.9117(3) 0.1118(3) 1.0101(3) 0.106(2) Uani 1 1 d . . .
H11B H -0.9530 0.1344 1.0108 0.158 Uiso 1 1 calc R . .
H11C H -0.9155 0.0802 1.0382 0.158 Uiso 1 1 calc R . .
H11D H -0.9056 0.0977 0.9689 0.158 Uiso 1 1 calc R . .
N3 N -0.9447(4) -0.1200(4) 1.4139(3) 0.183(4) Uani 1 1 d . . .
C111 C -0.9979(4) -0.1190(4) 1.3945(4) 0.110(3) Uani 1 1 d . . .
C112 C -1.0615(4) -0.1159(4) 1.3654(6) 0.221(7) Uani 1 1 d . . .
H11E H -1.0958 -0.1298 1.3927 0.331 Uiso 1 1 calc R . .
H11F H -1.0619 -0.1387 1.3284 0.331 Uiso 1 1 calc R . .
H11G H -1.0715 -0.0768 1.3547 0.331 Uiso 1 1 calc R . .

loop_
_atom_site_aniso_label
_atom_site_aniso_U_11
_atom_site_aniso_U_22
_atom_site_aniso_U_33
_atom_site_aniso_U_23
_atom_site_aniso_U_13
_atom_site_aniso_U_12
W1 0.02951(9) 0.03803(10) 0.03557(9) 0.00578(7) -0.00201(7) -0.00086(7)
W2 0.03010(9) 0.03019(9) 0.04085(10) -0.00562(7) 0.00376(7) -0.00016(7)
S1 0.0613(8) 0.0381(6) 0.0419(6) 0.0040(5) -0.0022(6) 0.0013(5)
S2 0.0480(7) 0.0420(6) 0.0363(6) 0.0072(5) 0.0037(5) 0.0105(5)
S3 0.0380(6) 0.0414(6) 0.0555(7) -0.0057(5) -0.0125(5) 0.0039(5)
S4 0.0373(6) 0.0374(6) 0.0596(7) 0.0014(5) -0.0101(5) 0.0003(5)
S5 0.0429(6) 0.0387(6) 0.0460(6) 0.0004(5) 0.0094(5) -0.0046(5)
S6 0.0414(6) 0.0365(6) 0.0516(6) 0.0027(5) 0.0062(5) -0.0003(5)
S7 0.0450(7) 0.0307(6) 0.0683(8) 0.0007(5) 0.0195(6) 0.0014(5)
S8 0.0330(6) 0.0359(6) 0.0460(6) 0.0025(5) 0.0052(5) 0.0038(4)
S9 0.0429(6) 0.0320(6) 0.0589(7) -0.0032(5) -0.0078(6) 0.0016(5)
S10 0.0352(6) 0.0301(5) 0.0557(7) -0.0079(5) -0.0030(5) 0.0020(4)
S11 0.0536(7) 0.0323(6) 0.0470(6) -0.0017(5) 0.0073(5) -0.0036(5)
S12 0.0502(7) 0.0301(5) 0.0404(6) -0.0029(4) -0.0009(5) 0.0042(5)
C1 0.034(2) 0.039(2) 0.040(2) 0.0028(19) 0.0000(19) 0.0010(18)
C2 0.039(2) 0.042(2) 0.040(2) 0.0019(19) -0.008(2) 0.0066(19)
C3 0.059(3) 0.052(3) 0.050(3) 0.000(2) -0.006(2) -0.004(2)
C4 0.069(4) 0.053(3) 0.060(3) -0.020(3) -0.013(3) 0.006(3)
C5 0.068(4) 0.071(4) 0.045(3) -0.011(3) -0.004(3) 0.024(3)
C6 0.054(3) 0.064(3) 0.046(3) -0.003(2) 0.005(2) 0.010(2)
C7 0.045(3) 0.049(3) 0.040(2) -0.003(2) 0.000(2) 0.005(2)
C8 0.036(2) 0.042(2) 0.036(2) 0.0055(18) 0.0037(19) 0.0047(18)
C9 0.035(2) 0.047(3) 0.032(2) 0.0004(18) 0.0052(19) 0.0094(19)
C10 0.046(3) 0.050(3) 0.049(3) 0.007(2) -0.004(2) 0.001(2)
C11 0.065(3) 0.049(3) 0.058(3) 0.012(2) 0.008(3) 0.006(2)
C12 0.077(4) 0.053(3) 0.043(3) 0.015(2) 0.004(3) 0.019(3)
C13 0.061(3) 0.066(3) 0.038(3) 0.003(2) -0.005(2) 0.014(3)
C14 0.049(3) 0.051(3) 0.041(2) 0.000(2) 0.003(2) 0.008(2)
C15 0.031(2) 0.045(2) 0.037(2) -0.0013(18) 0.0009(19) 0.0000(18)
C16 0.035(2) 0.039(2) 0.047(3) -0.0033(19) -0.004(2) 0.0014(18)
C17 0.045(3) 0.134(6) 0.095(4) -0.065(4) 0.015(3) -0.028(3)
C18 0.046(3) 0.141(6) 0.126(6) -0.063(5) 0.008(4) -0.031(4)
C19 0.060(4) 0.068(4) 0.073(4) -0.022(3) -0.016(3) -0.006(3)
C20 0.069(4) 0.057(3) 0.052(3) -0.014(2) -0.006(3) 0.006(3)
C21 0.048(3) 0.054(3) 0.056(3) -0.007(2) 0.003(2) 0.003(2)
C22 0.030(2) 0.043(2) 0.038(2) -0.0010(18) 0.0003(18) -0.0010(18)
C23 0.033(2) 0.043(2) 0.041(2) -0.0019(19) -0.0012(19) 0.0017(18)
C24 0.053(3) 0.062(3) 0.047(3) -0.004(2) -0.004(2) 0.011(2)
C25 0.077(4) 0.075(4) 0.055(3) 0.006(3) -0.024(3) 0.007(3)
C26 0.063(4) 0.068(4) 0.088(4) -0.004(3) -0.030(3) 0.025(3)
C27 0.052(3) 0.068(4) 0.087(4) -0.021(3) -0.012(3) 0.024(3)
C28 0.049(3) 0.059(3) 0.052(3) -0.011(2) -0.006(2) 0.009(2)
C29 0.033(2) 0.039(2) 0.036(2) 0.0024(18) -0.0014(18) -0.0017(18)
C30 0.035(2) 0.039(2) 0.038(2) 0.0011(18) 0.0007(19) -0.0059(18)
C31 0.053(3) 0.047(3) 0.039(2) 0.001(2) 0.002(2) 0.000(2)
C32 0.065(3) 0.059(3) 0.041(3) -0.001(2) 0.016(2) 0.006(2)
C33 0.055(3) 0.055(3) 0.056(3) -0.011(2) 0.017(2) 0.001(2)
C34 0.064(3) 0.048(3) 0.072(3) 0.007(3) 0.015(3) 0.014(2)
C35 0.054(3) 0.056(3) 0.062(3) 0.015(2) 0.020(3) 0.007(2)
C36 0.038(2) 0.040(2) 0.038(2) 0.0058(18) -0.0033(19) -0.0023(18)
C37 0.045(3) 0.040(2) 0.045(3) -0.006(2) 0.008(2) -0.008(2)
C38 0.058(3) 0.048(3) 0.097(4) 0.013(3) 0.011(3) -0.006(2)
C39 0.100(5) 0.045(3) 0.149(6) 0.019(4) 0.034(5) -0.013(3)
C40 0.080(5) 0.069(4) 0.122(6) -0.008(4) 0.032(4) -0.041(3)
C41 0.055(3) 0.088(4) 0.075(4) -0.015(3) 0.007(3) -0.029(3)
C42 0.051(3) 0.059(3) 0.055(3) -0.007(2) 0.001(2) -0.017(2)
C43 0.029(2) 0.037(2) 0.037(2) -0.0011(18) 0.0021(18) -0.0012(17)
C44 0.042(3) 0.034(2) 0.038(2) -0.0053(18) 0.006(2) 0.0020(18)
C45 0.048(3) 0.049(3) 0.059(3) 0.004(2) 0.008(2) 0.004(2)
C46 0.071(4) 0.055(3) 0.056(3) 0.013(2) 0.009(3) 0.004(3)
C47 0.068(4) 0.048(3) 0.058(3) 0.004(2) 0.018(3) -0.007(2)
C48 0.048(3) 0.067(3) 0.065(3) -0.003(3) 0.010(3) -0.016(2)
C49 0.046(3) 0.054(3) 0.046(3) 0.005(2) 0.000(2) -0.012(2)
C50 0.029(2) 0.040(2) 0.036(2) -0.0047(18) -0.0005(18) -0.0022(17)
C51 0.029(2) 0.036(2) 0.045(2) 0.0014(18) 0.0047(19) 0.0016(17)
C52 0.042(3) 0.055(3) 0.045(3) -0.004(2) 0.000(2) 0.013(2)
C53 0.057(3) 0.074(3) 0.045(3) -0.010(2) 0.009(2) 0.019(3)
C54 0.044(3) 0.062(3) 0.068(3) 0.002(3) 0.015(3) 0.018(2)
C55 0.042(3) 0.068(3) 0.060(3) 0.012(3) 0.006(2) 0.022(2)
C56 0.046(3) 0.060(3) 0.043(3) 0.006(2) 0.005(2) 0.013(2)
C57 0.037(2) 0.038(2) 0.039(2) -0.0053(18) -0.0008(19) 0.0023(18)
C58 0.037(2) 0.036(2) 0.046(2) -0.0002(19) 0.000(2) 0.0039(18)
C59 0.051(3) 0.046(3) 0.063(3) -0.010(2) -0.010(2) 0.007(2)
C60 0.049(3) 0.051(3) 0.079(4) -0.006(3) -0.001(3) 0.016(2)
C61 0.049(3) 0.061(3) 0.071(3) 0.016(3) -0.003(3) 0.014(2)
C62 0.049(3) 0.066(3) 0.048(3) 0.010(2) -0.007(2) 0.000(2)
C63 0.046(3) 0.051(3) 0.044(2) 0.002(2) 0.003(2) 0.006(2)
C64 0.033(2) 0.036(2) 0.042(2) -0.0067(18) -0.0002(19) 0.0008(17)
C65 0.037(2) 0.036(2) 0.043(2) 0.0004(19) -0.002(2) 0.0002(18)
C66 0.044(3) 0.041(3) 0.056(3) -0.005(2) -0.003(2) -0.002(2)
C67 0.068(4) 0.046(3) 0.070(3) -0.007(2) -0.017(3) -0.010(2)
C68 0.056(3) 0.053(3) 0.084(4) 0.012(3) -0.020(3) -0.023(3)
C69 0.043(3) 0.070(4) 0.082(4) 0.016(3) 0.005(3) -0.011(3)
C70 0.048(3) 0.051(3) 0.058(3) -0.002(2) 0.004(2) -0.005(2)
C71 0.036(2) 0.039(2) 0.042(2) -0.0025(18) 0.008(2) -0.0010(18)
C72 0.048(3) 0.034(2) 0.046(2) 0.0003(19) 0.013(2) 0.0039(19)
C73 0.061(3) 0.057(3) 0.055(3) 0.007(2) 0.009(3) -0.007(2)
C74 0.093(4) 0.059(3) 0.066(4) 0.016(3) 0.020(3) -0.004(3)
C75 0.111(5) 0.066(4) 0.054(3) 0.018(3) 0.008(4) 0.013(3)
C76 0.079(4) 0.074(4) 0.066(4) 0.015(3) -0.012(3) 0.011(3)
C77 0.054(3) 0.054(3) 0.061(3) 0.013(2) 0.000(3) 0.002(2)
C78 0.028(2) 0.041(2) 0.038(2) -0.0021(18) 0.0023(18) 0.0004(17)
C79 0.038(2) 0.039(2) 0.039(2) -0.0004(18) 0.000(2) 0.0069(18)
C80 0.055(3) 0.058(3) 0.050(3) 0.000(2) 0.009(2) 0.003(2)
C81 0.087(4) 0.063(3) 0.042(3) -0.004(2) 0.022(3) 0.021(3)
C82 0.099(4) 0.054(3) 0.042(3) -0.005(2) -0.007(3) 0.005(3)
C83 0.081(4) 0.059(3) 0.052(3) -0.011(3) -0.005(3) -0.014(3)
C84 0.051(3) 0.057(3) 0.045(3) -0.008(2) 0.003(2) -0.008(2)
N1 0.050(2) 0.041(2) 0.043(2) -0.0006(16) -0.0005(18) 0.0080(17)
C85 0.071(3) 0.032(2) 0.055(3) 0.007(2) -0.006(3) 0.006(2)
C86 0.062(3) 0.036(3) 0.056(3) 0.012(2) 0.003(3) 0.003(2)
C87 0.076(4) 0.053(3) 0.061(3) 0.013(2) -0.003(3) -0.008(3)
C88 0.067(4) 0.082(4) 0.085(4) 0.042(4) -0.009(3) -0.007(3)
C89 0.068(4) 0.074(4) 0.099(5) 0.037(4) 0.016(4) 0.008(3)
C90 0.089(5) 0.066(4) 0.094(5) 0.012(3) 0.032(4) 0.013(3)
C91 0.074(4) 0.055(3) 0.069(3) 0.005(3) 0.006(3) 0.003(3)
C92 0.054(3) 0.067(3) 0.043(3) 0.004(2) -0.006(2) 0.003(2)
C93 0.082(4) 0.100(4) 0.055(3) -0.022(3) -0.003(3) -0.008(3)
C94 0.054(3) 0.059(3) 0.072(3) -0.005(3) -0.002(3) 0.019(3)
C95 0.052(3) 0.091(4) 0.076(4) -0.011(3) 0.010(3) 0.015(3)
C96 0.066(3) 0.035(2) 0.050(3) -0.003(2) 0.007(2) 0.004(2)
C97 0.076(4) 0.066(3) 0.053(3) -0.009(2) -0.002(3) -0.009(3)
N2 0.068(3) 0.034(2) 0.124(4) 0.004(2) 0.013(3) 0.001(2)
C98 0.101(5) 0.045(4) 0.164(7) 0.022(4) -0.032(5) -0.004(3)
C99 0.079(5) 0.060(4) 0.152(7) 0.046(4) -0.030(5) -0.015(3)
C100 0.072(5) 0.119(6) 0.134(7) 0.052(5) -0.026(5) -0.029(4)
C101 0.117(6) 0.130(7) 0.113(6) 0.043(5) -0.032(6) -0.028(5)
C102 0.146(7) 0.062(4) 0.133(7) 0.029(4) -0.051(6) -0.026(5)
C103 0.115(7) 0.084(5) 0.187(10) 0.051(6) -0.079(8) -0.024(5)
C104 0.086(5) 0.087(5) 0.203(10) 0.048(6) -0.065(7) -0.022(4)
C105 0.096(5) 0.053(4) 0.146(6) -0.004(4) 0.005(5) -0.023(3)
C106 0.056(5) 0.174(9) 0.292(14) -0.058(9) 0.016(6) -0.026(5)
C107 0.077(4) 0.058(4) 0.176(8) -0.033(5) 0.023(5) 0.001(3)
C108 0.192(9) 0.085(6) 0.126(7) -0.015(5) 0.079(6) -0.008(5)
C109 0.086(4) 0.073(4) 0.092(4) 0.016(3) 0.023(4) 0.021(3)
C110 0.072(4) 0.152(7) 0.094(5) 0.017(5) 0.010(4) -0.006(4)
N3 0.119(7) 0.341(13) 0.089(5) 0.004(6) 0.008(5) 0.021(7)
C111 0.087(6) 0.158(7) 0.088(6) -0.027(5) 0.034(5) -0.003(5)
C112 0.048(5) 0.209(10) 0.405(19) -0.168(11) 0.010(7) 0.001(5)

loop_
_atom_type_symbol
_atom_type_description
_atom_type_scat_dispersion_real
_atom_type_scat_dispersion_imag
_atom_type_scat_source
C C 0.0033 0.0016 'International Tables Vol C Tables 4.2.6.8 and 6.1.1.4'
H H 0.0000 0.0000 'International Tables Vol C Tables 4.2.6.8 and 6.1.1.4'
N N 0.0061 0.0033 'International Tables Vol C Tables 4.2.6.8 and 6.1.1.4'
S S 0.1246 0.1234 'International Tables Vol C Tables 4.2.6.8 and 6.1.1.4'
W W -0.8490 6.8722 'International Tables Vol C Tables 4.2.6.8 and 6.1.1.4'

loop_
_geom_angle_atom_site_label_1
_geom_angle_atom_site_label_2
_geom_angle_atom_site_label_3
_geom_angle
_geom_angle_site_symmetry_1
_geom_angle_site_symmetry_3
_geom_angle_publ_flag
S4 W1 S6 133.74(4) . . ?
S4 W1 S2 85.30(4) . . ?
S6 W1 S2 132.81(4) . . ?
S4 W1 S3 80.30(4) . . ?
S6 W1 S3 83.70(4) . . ?
S2 W1 S3 136.33(4) . . ?
S4 W1 S5 81.29(4) . . ?
S6 W1 S5 80.04(4) . . ?
S2 W1 S5 82.17(4) . . ?
S3 W1 S5 134.86(4) . . ?
S4 W1 S1 132.94(4) . . ?
S6 W1 S1 85.56(4) . . ?
S2 W1 S1 80.25(4) . . ?
S3 W1 S1 80.10(4) . . ?
S5 W1 S1 139.28(4) . . ?
S8 W2 S10 84.01(4) . . ?
S8 W2 S7 80.62(4) . . ?
S10 W2 S7 124.53(4) . . ?
S8 W2 S12 122.50(4) . . ?
S10 W2 S12 144.85(4) . . ?
S7 W2 S12 85.31(4) . . ?
S8 W2 S9 145.07(4) . . ?
S10 W2 S9 80.20(4) . . ?
S7 W2 S9 83.04(4) . . ?
S12 W2 S9 86.40(4) . . ?
S8 W2 S11 80.95(4) . . ?
S10 W2 S11 81.81(4) . . ?
S7 W2 S11 145.62(4) . . ?
S12 W2 S11 80.53(4) . . ?
S9 W2 S11 126.69(4) . . ?
C1 S1 W1 109.18(14) . . ?
C8 S2 W1 110.12(14) . . ?
C22 S3 W1 109.51(14) . . ?
C15 S4 W1 109.51(14) . . ?
C29 S5 W1 110.27(14) . . ?
C36 S6 W1 110.79(14) . . ?
C43 S7 W2 109.78(14) . . ?
C50 S8 W2 109.54(14) . . ?
C57 S9 W2 108.83(13) . . ?
C64 S10 W2 109.56(13) . . ?
C71 S11 W2 109.02(14) . . ?
C78 S12 W2 109.23(14) . . ?
C8 C1 C2 125.2(4) . . ?
C8 C1 S1 119.0(3) . . ?
C2 C1 S1 115.8(3) . . ?
C7 C2 C3 117.3(4) . . ?
C7 C2 C1 119.6(4) . . ?
C3 C2 C1 122.9(4) . . ?
C4 C3 C2 121.5(5) . . ?
C5 C4 C3 120.1(5) . . ?
C4 C5 C6 120.0(5) . . ?
C5 C6 C7 119.6(5) . . ?
C6 C7 C2 121.5(4) . . ?
C1 C8 C9 125.6(4) . . ?
C1 C8 S2 119.4(3) . . ?
C9 C8 S2 114.7(3) . . ?
C10 C9 C14 118.4(4) . . ?
C10 C9 C8 121.7(4) . . ?
C14 C9 C8 119.8(4) . . ?
C11 C10 C9 120.3(4) . . ?
C12 C11 C10 120.5(5) . . ?
C13 C12 C11 119.7(4) . . ?
C12 C13 C14 120.4(4) . . ?
C13 C14 C9 120.7(4) . . ?
C22 C15 C16 125.3(4) . . ?
C22 C15 S4 119.9(3) . . ?
C16 C15 S4 114.5(3) . . ?
C21 C16 C17 117.9(4) . . ?
C21 C16 C15 122.1(4) . . ?
C17 C16 C15 120.0(4) . . ?
C16 C17 C18 121.2(5) . . ?
C19 C18 C17 119.7(5) . . ?
C20 C19 C18 119.7(5) . . ?
C19 C20 C21 120.5(5) . . ?
C16 C21 C20 121.0(5) . . ?
C15 C22 C23 126.6(4) . . ?
C15 C22 S3 118.4(3) . . ?
C23 C22 S3 115.0(3) . . ?
C24 C23 C28 118.0(4) . . ?
C24 C23 C22 121.6(4) . . ?
C28 C23 C22 120.2(4) . . ?
C23 C24 C25 121.1(5) . . ?
C26 C25 C24 119.9(5) . . ?
C27 C26 C25 119.6(4) . . ?
C26 C27 C28 120.5(5) . . ?
C27 C28 C23 120.9(4) . . ?
C36 C29 C30 125.8(4) . . ?
C36 C29 S5 118.9(3) . . ?
C30 C29 S5 115.1(3) . . ?
C31 C30 C35 116.8(4) . . ?
C31 C30 C29 122.8(4) . . ?
C35 C30 C29 120.4(4) . . ?
C32 C31 C30 122.0(4) . . ?
C31 C32 C33 120.3(4) . . ?
C34 C33 C32 119.4(5) . . ?
C33 C34 C35 120.3(5) . . ?
C34 C35 C30 121.2(4) . . ?
C29 C36 C37 124.7(4) . . ?
C29 C36 S6 118.8(3) . . ?
C37 C36 S6 116.6(3) . . ?
C42 C37 C38 118.5(4) . . ?
C42 C37 C36 121.1(4) . . ?
C38 C37 C36 120.4(4) . . ?
C37 C38 C39 119.9(5) . . ?
C40 C39 C38 120.3(6) . . ?
C41 C40 C39 119.7(5) . . ?
C40 C41 C42 121.2(5) . . ?
C41 C42 C37 120.4(5) . . ?
C50 C43 C44 125.3(4) . . ?
C50 C43 S7 119.4(3) . . ?
C44 C43 S7 115.2(3) . . ?
C45 C44 C49 117.0(4) . . ?
C45 C44 C43 120.4(4) . . ?
C49 C44 C43 122.5(4) . . ?
C44 C45 C46 121.8(4) . . ?
C47 C46 C45 120.3(5) . . ?
C46 C47 C48 119.5(5) . . ?
C47 C48 C49 120.5(5) . . ?
C48 C49 C44 120.8(4) . . ?
C43 C50 C51 126.9(4) . . ?
C43 C50 S8 119.1(3) . . ?
C51 C50 S8 114.0(3) . . ?
C52 C51 C56 118.8(4) . . ?
C52 C51 C50 120.5(4) . . ?
C56 C51 C50 120.7(4) . . ?
C51 C52 C53 120.3(4) . . ?
C54 C53 C52 120.2(4) . . ?
C55 C54 C53 120.0(4) . . ?
C54 C55 C56 120.0(4) . . ?
C55 C56 C51 120.6(4) . . ?
C64 C57 C58 124.7(4) . . ?
C64 C57 S9 119.8(3) . . ?
C58 C57 S9 115.4(3) . . ?
C59 C58 C63 117.8(4) . . ?
C59 C58 C57 120.7(4) . . ?
C63 C58 C57 121.5(4) . . ?
C60 C59 C58 121.3(4) . . ?
C61 C60 C59 120.4(5) . . ?
C60 C61 C62 119.5(4) . . ?
C61 C62 C63 120.5(5) . . ?
C58 C63 C62 120.5(4) . . ?
C57 C64 C65 126.1(4) . . ?
C57 C64 S10 118.4(3) . . ?
C65 C64 S10 115.5(3) . . ?
C66 C65 C70 117.9(4) . . ?
C66 C65 C64 121.6(4) . . ?
C70 C65 C64 120.4(4) . . ?
C65 C66 C67 121.3(5) . . ?
C68 C67 C66 120.1(5) . . ?
C67 C68 C69 119.9(4) . . ?
C70 C69 C68 119.9(5) . . ?
C69 C70 C65 121.0(5) . . ?
C78 C71 C72 124.1(4) . . ?
C78 C71 S11 119.4(3) . . ?
C72 C71 S11 116.5(3) . . ?
C77 C72 C73 117.9(4) . . ?
C77 C72 C71 121.1(4) . . ?
C73 C72 C71 121.0(4) . . ?
C72 C73 C74 121.2(5) . . ?
C75 C74 C73 119.8(5) . . ?
C74 C75 C76 120.0(5) . . ?
C75 C76 C77 119.8(5) . . ?
C72 C77 C76 121.2(5) . . ?
C71 C78 C79 125.1(4) . . ?
C71 C78 S12 119.6(3) . . ?
C79 C78 S12 115.2(3) . . ?
C84 C79 C80 117.9(4) . . ?
C84 C79 C78 119.9(4) . . ?
C80 C79 C78 122.1(4) . . ?
C81 C80 C79 120.9(5) . . ?
C82 C81 C80 119.9(5) . . ?
C83 C82 C81 119.9(5) . . ?
C82 C83 C84 121.0(5) . . ?
C79 C84 C83 120.3(4) . . ?
C92 N1 C96 106.3(3) . . ?
C92 N1 C94 111.7(4) . . ?
C96 N1 C94 110.2(3) . . ?
C92 N1 C85 110.6(3) . . ?
C96 N1 C85 111.4(3) . . ?
C94 N1 C85 106.8(3) . . ?
C86 C85 N1 115.8(3) . . ?
C91 C86 C87 117.7(5) . . ?
C91 C86 C85 121.5(5) . . ?
C87 C86 C85 120.7(5) . . ?
C88 C87 C86 121.4(5) . . ?
C89 C88 C87 119.7(6) . . ?
C88 C89 C90 120.4(6) . . ?
C89 C90 C91 120.2(6) . . ?
C86 C91 C90 120.5(6) . . ?
N1 C92 C93 115.4(4) . . ?
C95 C94 N1 113.8(4) . . ?
C97 C96 N1 115.1(4) . . ?
C105 N2 C98 112.2(5) . . ?
C105 N2 C109 107.3(4) . . ?
C98 N2 C109 111.4(5) . . ?
C105 N2 C107 110.5(5) . . ?
C98 N2 C107 106.5(5) . . ?
C109 N2 C107 109.0(5) . . ?
N2 C98 C99 116.5(5) . . ?
C100 C99 C104 117.3(9) . . ?
C100 C99 C98 122.5(7) . . ?
C104 C99 C98 120.1(8) . . ?
C99 C100 C101 122.0(7) . . ?
C102 C101 C100 117.6(9) . . ?
C103 C102 C101 122.6(9) . . ?
C102 C103 C104 119.3(8) . . ?
C103 C104 C99 121.1(9) . . ?
N2 C105 C106 114.4(5) . . ?
C108 C107 N2 115.1(5) . . ?
N2 C109 C110 115.9(5) . . ?
N3 C111 C112 174.7(11) . . ?

loop_
_geom_bond_atom_site_label_1
_geom_bond_atom_site_label_2
_geom_bond_distance
_geom_bond_site_symmetry_2
_geom_bond_publ_flag
W1 S4 2.3597(11) . ?
W1 S6 2.3629(11) . ?
W1 S2 2.3655(11) . ?
W1 S3 2.3740(11) . ?
W1 S5 2.3752(12) . ?
W1 S1 2.3816(13) . ?
W2 S8 2.3601(11) . ?
W2 S10 2.3655(10) . ?
W2 S7 2.3674(12) . ?
W2 S12 2.3732(11) . ?
W2 S9 2.3801(11) . ?
W2 S11 2.3818(12) . ?
S1 C1 1.752(4) . ?
S2 C8 1.742(4) . ?
S3 C22 1.739(4) . ?
S4 C15 1.734(4) . ?
S5 C29 1.735(4) . ?
S6 C36 1.732(4) . ?
S7 C43 1.726(4) . ?
S8 C50 1.746(4) . ?
S9 C57 1.744(4) . ?
S10 C64 1.747(4) . ?
S11 C71 1.742(4) . ?
S12 C78 1.745(4) . ?
C1 C8 1.353(5) . ?
C1 C2 1.476(6) . ?
C2 C7 1.384(6) . ?
C2 C3 1.388(6) . ?
C3 C4 1.383(6) . ?
C4 C5 1.361(7) . ?
C5 C6 1.383(6) . ?
C6 C7 1.382(6) . ?
C8 C9 1.470(5) . ?
C9 C10 1.389(6) . ?
C9 C14 1.391(5) . ?
C10 C11 1.389(6) . ?
C11 C12 1.377(6) . ?
C12 C13 1.364(6) . ?
C13 C14 1.390(6) . ?
C15 C22 1.359(5) . ?
C15 C16 1.492(5) . ?
C16 C21 1.362(6) . ?
C16 C17 1.364(6) . ?
C17 C18 1.390(7) . ?
C18 C19 1.357(7) . ?
C19 C20 1.347(6) . ?
C20 C21 1.383(6) . ?
C22 C23 1.482(5) . ?
C23 C24 1.373(6) . ?
C23 C28 1.386(6) . ?
C24 C25 1.394(6) . ?
C25 C26 1.370(7) . ?
C26 C27 1.365(7) . ?
C27 C28 1.383(6) . ?
C29 C36 1.374(5) . ?
C29 C30 1.479(6) . ?
C30 C31 1.386(6) . ?
C30 C35 1.394(6) . ?
C31 C32 1.366(6) . ?
C32 C33 1.381(6) . ?
C33 C34 1.362(6) . ?
C34 C35 1.390(6) . ?
C36 C37 1.473(5) . ?
C37 C42 1.387(6) . ?
C37 C38 1.391(6) . ?
C38 C39 1.395(7) . ?
C39 C40 1.375(8) . ?
C40 C41 1.353(8) . ?
C41 C42 1.381(6) . ?
C43 C50 1.364(5) . ?
C43 C44 1.491(5) . ?
C44 C45 1.378(6) . ?
C44 C49 1.380(6) . ?
C45 C46 1.376(6) . ?
C46 C47 1.343(6) . ?
C47 C48 1.369(6) . ?
C48 C49 1.381(6) . ?
C50 C51 1.488(5) . ?
C51 C52 1.379(6) . ?
C51 C56 1.389(5) . ?
C52 C53 1.385(6) . ?
C53 C54 1.372(6) . ?
C54 C55 1.370(6) . ?
C55 C56 1.379(6) . ?
C57 C64 1.360(5) . ?
C57 C58 1.484(5) . ?
C58 C59 1.383(6) . ?
C58 C63 1.389(6) . ?
C59 C60 1.381(6) . ?
C60 C61 1.368(6) . ?
C61 C62 1.367(6) . ?
C62 C63 1.390(6) . ?
C64 C65 1.478(5) . ?
C65 C66 1.374(6) . ?
C65 C70 1.393(6) . ?
C66 C67 1.384(6) . ?
C67 C68 1.364(7) . ?
C68 C69 1.381(7) . ?
C69 C70 1.375(6) . ?
C71 C78 1.356(5) . ?
C71 C72 1.481(6) . ?
C72 C77 1.377(6) . ?
C72 C73 1.383(6) . ?
C73 C74 1.382(6) . ?
C74 C75 1.367(7) . ?
C75 C76 1.371(7) . ?
C76 C77 1.383(6) . ?
C78 C79 1.483(5) . ?
C79 C84 1.381(6) . ?
C79 C80 1.388(6) . ?
C80 C81 1.382(6) . ?
C81 C82 1.369(7) . ?
C82 C83 1.351(7) . ?
C83 C84 1.386(6) . ?
N1 C92 1.511(5) . ?
N1 C96 1.517(5) . ?
N1 C94 1.518(6) . ?
N1 C85 1.541(5) . ?
C85 C86 1.498(6) . ?
C86 C91 1.382(7) . ?
C86 C87 1.384(6) . ?
C87 C88 1.387(7) . ?
C88 C89 1.352(8) . ?
C89 C90 1.367(8) . ?
C90 C91 1.390(8) . ?
C92 C93 1.525(6) . ?
C94 C95 1.512(7) . ?
C96 C97 1.494(6) . ?
N2 C105 1.482(6) . ?
N2 C98 1.503(7) . ?
N2 C109 1.514(7) . ?
N2 C107 1.546(8) . ?
C98 C99 1.525(10) . ?
C99 C100 1.390(9) . ?
C99 C104 1.394(9) . ?
C100 C101 1.413(10) . ?
C101 C102 1.367(9) . ?
C102 C103 1.357(12) . ?
C103 C104 1.400(13) . ?
C105 C106 1.524(9) . ?
C107 C108 1.470(9) . ?
C109 C110 1.523(8) . ?
N3 C111 1.112(9) . ?
C111 C112 1.379(10) . ?
